data_4319222
loop_
_publ_author_name
'Donatella Armentano'
'Giovanni De Munno'
'Juan Faus'
'Francesc Lloret'
'Miguel Julve'

_publ_contact_author
;
     Prof. G. De Munno
     Dipartimento di Chimica
     Universit\'a della Calabria
     I-87030 Arcavacata di Rende, Cosenza
     Italy
;
_publ_contact_author_email demunno@unical.it
_publ_contact_author_fax '39 984 492044'
_publ_contact_author_phone '39 984 492068'
_publ_section_title
;
 Syntheses, Crystal Structures, and Magnetic Properties of the
 Oxalato-Bridged Mixed-Valence Complexes [FeII(bpm)3]2[FeIII2(ox)5].8H2O
 and FeII(bpm)3Na(H2O)2Fe(ox)3.4H2O (bpm = 2,2'-Bipyrimidine)
;
_journal_name_full 'Inorganic Chemistry'
_journal_page_first 655
_journal_page_last 660
_journal_paper_doi 10.1021/ic000258q
_journal_volume 40
_journal_year 2001
_chemical_compound_source 'chemical synthesis'
_chemical_formula_moiety '[FeII(bpm)3]2[FeIII2(ox)5] . 8H2O'
_chemical_formula_sum 'C58 H52 Fe4 N24 O28'
_chemical_formula_weight 1756.6
_chemical_name_systematic ?
_space_group_IT_number 2
_symmetry_cell_setting triclinic
_symmetry_space_group_name_Hall '-P 1'
_symmetry_space_group_name_H-M 'P -1'
_cell_angle_alpha 101.95(2)
_cell_angle_beta 109.20(2)
_cell_angle_gamma 99.89(2)
_cell_formula_units_Z 1
_cell_length_a 10.998(2)
_cell_length_b 13.073(3)
_cell_length_c 13.308(3)
_cell_measurement_radiation 'Mo K\a'
_cell_measurement_temperature 295
_cell_measurement_wavelength 0.710730
_cell_volume 1707.2(7)
_computing_cell_refinement 'Bruker P3/V'
_computing_data_collection 'Bruker P3/V,(VMS vers 4.21/V, 1990)'
_computing_data_reduction 'Bruker SHELXTL-PLUS,(VMS vers 4.21/V , 1990)'
_computing_molecular_graphics 'Bruker XP'
_computing_publication_material 'Bruker SHELXTL-PLUS and PARST'
_computing_structure_refinement 'Bruker SHELXTL-PLUS'
_computing_structure_solution 'Bruker SHELXTL-PLUS'
_diffrn_ambient_temperature 295
_diffrn_measurement_device 'Bruker R3m/V diffractometer'
_diffrn_measurement_method \w-2\q
_diffrn_radiation_monochromator 'highly-oriented graphite crystal'
_diffrn_radiation_source 'fine-focus xray_tube'
_diffrn_radiation_type 'Mo K\a'
_diffrn_radiation_wavelength 0.710730
_diffrn_reflns_av_R_equivalents 0.0247
_diffrn_reflns_limit_h_max 14
_diffrn_reflns_limit_h_min 0
_diffrn_reflns_limit_k_max 16
_diffrn_reflns_limit_k_min -16
_diffrn_reflns_limit_l_max 16
_diffrn_reflns_limit_l_min -17
_diffrn_reflns_number 8065
_diffrn_reflns_theta_max 27.0
_diffrn_reflns_theta_min 1.5
_exptl_absorpt_coefficient_mu 0.940
_exptl_crystal_colour red_brown
_exptl_crystal_density_diffrn 1.709
_exptl_crystal_description plate
_exptl_crystal_F_000 896
_exptl_crystal_size_max 0.41
_exptl_crystal_size_mid 0.16
_exptl_crystal_size_min 0.13
_refine_diff_density_max 0.59
_refine_diff_density_min -0.44
_refine_ls_extinction_method none
_refine_ls_goodness_of_fit_obs 1.256
_refine_ls_hydrogen_treatment '"riding model" with fixed isotropic U'
_refine_ls_matrix_type full
_refine_ls_number_parameters 514
_refine_ls_number_reflns 4514
_refine_ls_R_factor_all 8.36
_refine_ls_R_factor_obs 4.77
_refine_ls_shift/esd_max 0.002
_refine_ls_shift/esd_mean 0.000
_refine_ls_structure_factor_coef F
_refine_ls_weighting_details 'w = 1/(\s^2^(F)+ 0.0011*F^2^))'
_refine_ls_weighting_scheme calc
_refine_ls_wR_factor_all 7.43
_refine_ls_wR_factor_obs 6.20
_reflns_number_observed 4514
_reflns_number_total 7494
_reflns_observed_criterion >3\s(I)
_cod_data_source_file ic000258q_1.cif
_cod_data_source_block (1)
_cod_depositor_comments
;
The following automatic conversions were performed:

'_refine_ls_weighting_scheme' value '1/(\s^2^(F)+ 0.0011*F^2^))' was
changed to 'calc'. New tag '_refine_ls_weighting_details' was
created. The value of the new tag was set to 'w = 1/(\s^2^(F)+
0.0011*F^2^))'.

Automatic conversion script
Id: cif_fix_values 3143 2015-03-26 13:38:13Z robertas 
;
_cod_original_cell_volume 1707.2(6)
_cod_database_code 4319222

loop_
_symmetry_equiv_pos_as_xyz
x,y,z
-x,-y,-z

loop_
_atom_site_aniso_label
_atom_site_aniso_U_11
_atom_site_aniso_U_22
_atom_site_aniso_U_33
_atom_site_aniso_U_23
_atom_site_aniso_U_13
_atom_site_aniso_U_12
_atom_site_aniso_type_symbol
Fe1 0.0235(3) 0.0231(3) 0.0234(3) 0.0058(2) 0.0084(3) 0.0044(2) Fe
N1 0.024(2) 0.027(2) 0.023(2) 0.007(1) 0.007(2) 0.002(2) N
C1 0.031(2) 0.030(2) 0.036(3) 0.006(2) 0.010(2) 0.004(2) C
C2 0.032(3) 0.036(3) 0.040(3) 0.003(2) 0.011(2) -0.003(2) C
C3 0.042(3) 0.027(2) 0.049(3) 0.000(2) 0.015(3) -0.005(2) C
N3 0.044(3) 0.026(2) 0.056(3) 0.010(2) 0.018(2) 0.007(2) N
C4 0.028(2) 0.026(2) 0.028(2) 0.005(2) 0.011(2) 0.004(2) C
C5 0.029(2) 0.035(2) 0.028(2) 0.009(2) 0.009(2) 0.009(2) C
N4 0.038(2) 0.038(2) 0.048(3) 0.012(2) 0.010(2) 0.014(2) N
C6 0.038(3) 0.058(3) 0.042(3) 0.022(3) 0.011(2) 0.020(3) C
C7 0.027(3) 0.054(3) 0.040(3) 0.009(3) 0.004(2) 0.014(2) C
C8 0.030(2) 0.037(3) 0.034(3) 0.008(2) 0.008(2) 0.008(2) C
N2 0.025(2) 0.028(2) 0.028(2) 0.008(2) 0.011(2) 0.006(2) N
N5 0.026(2) 0.027(2) 0.026(2) 0.007(2) 0.008(2) 0.003(2) N
C9 0.038(3) 0.032(2) 0.031(2) 0.010(2) 0.012(2) 0.009(2) C
C10 0.038(3) 0.054(3) 0.038(3) 0.025(3) 0.007(2) 0.013(2) C
C11 0.031(3) 0.061(4) 0.048(3) 0.021(3) 0.007(2) 0.019(3) C
N7 0.027(2) 0.047(2) 0.036(2) 0.015(2) 0.008(2) 0.011(2) N
C12 0.028(2) 0.026(2) 0.026(2) 0.005(2) 0.007(2) 0.006(2) C
C13 0.028(2) 0.024(2) 0.026(2) 0.004(2) 0.009(2) 0.004(2) C
N8 0.031(2) 0.047(2) 0.035(2) 0.013(2) 0.016(2) 0.009(2) N
C14 0.044(3) 0.044(3) 0.036(3) 0.014(2) 0.022(2) 0.008(2) C
C15 0.044(3) 0.033(3) 0.030(3) 0.011(2) 0.015(2) 0.009(2) C
C16 0.036(3) 0.032(2) 0.029(2) 0.012(2) 0.010(2) 0.009(2) C
N6 0.025(2) 0.026(2) 0.024(2) 0.007(1) 0.009(2) 0.005(1) N
N9 0.031(2) 0.028(2) 0.029(2) 0.010(2) 0.013(2) 0.011(2) N
C17 0.042(3) 0.031(2) 0.033(3) 0.005(2) 0.015(2) 0.015(2) C
C18 0.064(4) 0.045(3) 0.039(3) 0.014(2) 0.031(3) 0.028(3) C
C19 0.049(3) 0.060(4) 0.049(3) 0.021(3) 0.032(3) 0.020(3) C
N11 0.041(2) 0.046(2) 0.049(3) 0.022(2) 0.025(2) 0.010(2) N
C20 0.027(2) 0.032(2) 0.034(2) 0.014(2) 0.014(2) 0.008(2) C
C21 0.029(2) 0.028(2) 0.034(3) 0.011(2) 0.010(2) 0.006(2) C
N12 0.041(2) 0.029(2) 0.049(3) 0.008(2) 0.016(2) -0.003(2) N
C22 0.046(3) 0.031(3) 0.052(3) 0.003(2) 0.011(3) 0.001(2) C
C23 0.056(3) 0.033(3) 0.033(3) -0.001(2) 0.013(2) 0.010(2) C
C24 0.041(3) 0.032(2) 0.026(2) 0.003(2) 0.012(2) 0.010(2) C
N10 0.026(2) 0.026(2) 0.027(2) 0.007(2) 0.008(2) 0.010(2) N
Fe2 0.0372(4) 0.0375(4) 0.0321(4) 0.0099(3) 0.0136(3) 0.0124(3) Fe
O1 0.053(2) 0.048(2) 0.031(2) 0.014(2) 0.014(2) 0.014(2) O
O2 0.050(2) 0.041(2) 0.032(2) 0.009(2) 0.015(2) 0.016(2) O
C25 0.038(3) 0.050(3) 0.041(3) 0.019(3) 0.011(2) 0.006(2) C
C26 0.035(3) 0.045(3) 0.044(3) 0.008(3) 0.014(2) 0.007(2) C
O3 0.078(3) 0.035(2) 0.071(3) 0.002(2) 0.026(2) 0.010(2) O
O4 0.096(4) 0.061(3) 0.066(3) 0.038(2) 0.018(3) 0.028(3) O
O5 0.042(2) 0.051(2) 0.045(2) 0.020(2) 0.019(2) 0.016(2) O
O6 0.048(2) 0.055(2) 0.049(2) 0.026(2) 0.025(2) 0.020(2) O
C27 0.041(3) 0.060(3) 0.035(3) 0.006(3) 0.015(2) 0.020(3) C
C28 0.040(3) 0.042(3) 0.031(3) 0.011(2) 0.012(2) 0.013(2) C
O7 0.060(3) 0.080(3) 0.061(3) 0.039(2) 0.021(2) 0.029(2) O
O8 0.055(3) 0.126(4) 0.076(3) 0.053(3) 0.036(2) 0.054(3) O
O9 0.038(2) 0.040(2) 0.048(2) 0.002(2) 0.023(2) 0.008(2) O
O10 0.040(2) 0.040(2) 0.037(2) 0.003(2) 0.018(2) 0.010(2) O
C29 0.042(3) 0.035(3) 0.033(3) 0.010(2) 0.017(2) 0.018(2) C
O11 0.096(4) 0.073(3) 0.111(4) 0.017(3) 0.053(3) 0.000(3) O
O12 0.191(6) 0.072(3) 0.156(5) 0.051(4) 0.144(5) 0.050(4) O
O13 0.107(4) 0.101(4) 0.095(4) 0.044(3) 0.040(3) 0.015(3) O
O14 0.105(4) 0.077(3) 0.161(6) 0.018(4) 0.098(4) 0.015(3) O

loop_
_atom_site_label
_atom_site_occupancy
_atom_site_fract_x
_atom_site_fract_y
_atom_site_fract_z
_atom_site_U_iso_or_equiv
_atom_site_thermal_displace_type
_atom_site_type_symbol
_atom_site_calc_flag
_atom_site_calc_attached_atom
_atom_site_disorder_group
Fe1 1.00 0.90403(6) 0.26162(5) 0.63132(5) 0.0263(2) Uani Fe . . .
N1 1.00 0.8254(3) 0.1050(3) 0.5540(3) 0.028(1) Uani N . . .
C1 1.00 0.7018(5) 0.0558(4) 0.4775(4) 0.037(2) Uani C . . .
C2 1.00 0.6601(5) -0.0558(4) 0.4361(4) 0.042(2) Uani C . . .
C3 1.00 0.7479(5) -0.1141(4) 0.4740(4) 0.046(2) Uani C . . .
N3 1.00 0.8727(4) -0.0667(3) 0.5498(4) 0.048(2) Uani N . . .
C4 1.00 0.9038(4) 0.0403(3) 0.5869(3) 0.031(2) Uani C . . .
C5 1.00 1.0381(4) 0.0978(4) 0.6718(4) 0.034(2) Uani C . . .
N4 1.00 1.1244(4) 0.0417(3) 0.7067(4) 0.047(2) Uani N . . .
C6 1.00 1.2439(5) 0.0995(4) 0.7819(4) 0.051(2) Uani C . . .
C7 1.00 1.2762(5) 0.2092(4) 0.8206(4) 0.046(2) Uani C . . .
C8 1.00 1.1805(5) 0.2628(4) 0.7805(4) 0.039(2) Uani C . . .
N2 1.00 1.0591(3) 0.2071(3) 0.7049(3) 0.030(1) Uani N . . .
N5 1.00 0.7383(3) 0.3019(3) 0.5589(3) 0.030(1) Uani N . . .
C9 1.00 0.7020(5) 0.3356(3) 0.4662(4) 0.037(2) Uani C . . .
C10 1.00 0.5800(5) 0.3568(4) 0.4252(4) 0.049(2) Uani C . . .
C11 1.00 0.4954(5) 0.3417(4) 0.4800(4) 0.052(2) Uani C . . .
N7 1.00 0.5290(4) 0.3095(3) 0.5727(3) 0.041(2) Uani N . . .
C12 1.00 0.6481(4) 0.2918(3) 0.6079(3) 0.030(2) Uani C . . .
C13 1.00 0.6943(4) 0.2575(3) 0.7102(3) 0.030(2) Uani C . . .
N8 1.00 0.6148(4) 0.2443(3) 0.7652(3) 0.041(1) Uani N . . .
C14 1.00 0.6631(5) 0.2141(4) 0.8566(4) 0.045(2) Uani C . . .
C15 1.00 0.7895(5) 0.1984(4) 0.8940(4) 0.040(2) Uani C . . .
C16 1.00 0.8665(5) 0.2142(3) 0.8323(4) 0.036(2) Uani C . . .
N6 1.00 0.8192(3) 0.2435(3) 0.7382(3) 0.028(1) Uani N . . .
N9 1.00 0.9837(3) 0.2932(3) 0.5243(3) 0.032(1) Uani N . . .
C17 1.00 0.9698(5) 0.2268(4) 0.4265(4) 0.040(2) Uani C . . .
C18 1.00 1.0400(6) 0.2597(4) 0.3650(4) 0.053(2) Uani C . . .
C19 1.00 1.1215(5) 0.3638(5) 0.4041(4) 0.057(2) Uani C . . .
N11 1.00 1.1338(4) 0.4323(3) 0.5002(4) 0.050(2) Uani N . . .
C20 1.00 1.0657(4) 0.3933(3) 0.5547(4) 0.034(2) Uani C . . .
C21 1.00 1.0758(4) 0.4626(3) 0.6608(4) 0.034(2) Uani C . . .
N12 1.00 1.1529(4) 0.5634(3) 0.7010(3) 0.045(2) Uani N . . .
C22 1.00 1.1566(5) 0.6212(4) 0.7986(5) 0.050(2) Uani C . . .
C23 1.00 1.0828(5) 0.5794(4) 0.8532(4) 0.047(2) Uani C . . .
C24 1.00 1.0032(5) 0.4744(4) 0.8060(4) 0.037(2) Uani C . . .
N10 1.00 1.0001(3) 0.4142(3) 0.7093(3) 0.029(1) Uani N . . .
Fe2 1.00 0.22013(7) 0.16659(5) 0.12610(6) 0.0397(3) Uani Fe . . .
O1 1.00 0.1785(3) 0.2525(3) 0.0177(3) 0.049(1) Uani O . . .
O2 1.00 0.2593(3) 0.3094(3) 0.2310(3) 0.046(1) Uani O . . .
C25 1.00 0.1940(5) 0.3530(5) 0.0598(4) 0.048(2) Uani C . . .
C26 1.00 0.2486(5) 0.3893(4) 0.1887(4) 0.047(2) Uani C . . .
O3 1.00 0.2725(4) 0.4831(3) 0.2403(4) 0.070(2) Uani O . . .
O4 1.00 0.1671(5) 0.4177(3) 0.0071(4) 0.084(2) Uani O . . .
O5 1.00 0.4045(3) 0.1625(3) 0.1452(3) 0.050(1) Uani O . . .
O6 1.00 0.2512(3) 0.0867(3) 0.2394(3) 0.055(2) Uani O . . .
C27 1.00 0.4574(5) 0.1102(5) 0.2151(4) 0.051(2) Uani C . . .
C28 1.00 0.3640(5) 0.0674(4) 0.2709(4) 0.042(2) Uani C . . .
O7 1.00 0.4016(4) 0.0161(3) 0.3376(3) 0.074(2) Uani O . . .
O8 1.00 0.5691(4) 0.0970(4) 0.2359(4) 0.092(2) Uani O . . .
O9 1.00 0.1573(3) 0.0255(3) -0.0065(3) 0.047(1) Uani O . . .
O10 1.00 0.0188(3) 0.1173(3) 0.1000(3) 0.044(1) Uani O . . .
C29 1.00 0.0393(5) -0.0257(4) -0.0315(4) 0.040(2) Uani C . . .
O11 1.00 0.5137(5) 0.3763(4) 0.1382(5) 0.104(3) Uani O . . .
O12 1.00 0.6721(6) 0.1189(4) 0.0664(5) 0.148(3) Uani O . . .
O13 1.00 0.5949(6) 0.4232(4) -0.0284(4) 0.113(3) Uani O . . .
O14 1.00 0.6020(5) 0.5974(4) 0.2680(5) 0.125(3) Uani O . . .
H17 1.00 0.9099(5) 0.1558(4) 0.3999(4) 0.06 iso H . C17 .
H1 1.00 0.7203 -0.1916 0.4466 0.06 iso H . C3 .
H18 1.00 1.0319(6) 0.2116(4) 0.2966(4) 0.06 iso H . C18 .
H6 1.00 1.3090(5) 0.0613(4) 0.8096(4) 0.06 iso H . C6 .
H19 1.00 1.1710(5) 0.3881(5) 0.3623(4) 0.06 iso H . C19 .
H3 1.00 0.6429 0.0992 0.452 0.06 iso H . C1 .
H9 1.00 0.7629(5) 0.3447(3) 0.4291(4) 0.06 iso H . C9 .
H14 1.00 0.6077(5) 0.2027(4) 0.8980(4) 0.06 iso H . C14 .
H7 1.00 1.3635(5) 0.2491(4) 0.8736(4) 0.06 iso H . C7 .
H15 1.00 0.8228(5) 0.1778(4) 0.9611(4) 0.06 iso H . C15 .
H22 1.00 1.2132(5) 0.6936(4) 0.8310(5) 0.06 iso H . C22 .
H10 1.00 0.5550(5) 0.3818(4) 0.3603(4) 0.06 iso H . C10 .
H23 1.00 1.0860(5) 0.6222(4) 0.9224(4) 0.06 iso H . C23 .
H16 1.00 0.9549(5) 0.2041(3) 0.8563(4) 0.06 iso H . C16 .
H24 1.00 0.9496(5) 0.4438(4) 0.8420(4) 0.06 iso H . C24 .
H1W 1.00 0.5751(5) 0.3832(4) 0.1009(5) 0.06 iso H . O11 .
H2W 1.00 0.4716(5) 0.3000(4) 0.1049(5) 0.06 iso H . O11 .
H2 1.00 0.5719(5) -0.0913(4) 0.3820(4) 0.06 iso H . C2 .
H3W 1.00 0.6554(6) 0.0450(4) 0.0262(5) 0.06 iso H . O12 .
H4W 1.00 0.6113(6) 0.1128(4) 0.1038(5) 0.06 iso H . O12 .
H11 1.00 0.4089(5) 0.3545(4) 0.4515(4) 0.06 iso H . C11 .
H5W 1.00 0.6769(6) 0.4733(4) -0.0155(4) 0.06 iso H . O13 .
H6W 1.00 0.5323(6) 0.4442(4) -0.0844(4) 0.06 iso H . O13 .
H8 1.00 1.2001(5) 0.3401(4) 0.8076(4) 0.06 iso H . C8 .
H7W 1.00 0.5726(5) 0.5205(4) 0.2365(5) 0.06 iso H . O14 .
H8W 1.00 0.5316(5) 0.6110(4) 0.2916(5) 0.06 iso H . O14 .

loop_
_atom_type_symbol
_atom_type_description
_atom_type_oxidation_number
_atom_type_number_in_cell
_atom_type_scat_dispersion_real
_atom_type_scat_dispersion_imag
_atom_type_scat_source
C Carbon 0 58 0.0020 0.0020 Internat_Tables_Vol_IV_Table_2.3.1
H Hydrogen 0 52 0.0000 0.0000 Internat_Tables_Vol_IV_Table_2.3.1
N Nitrogen 0 24 0.0040 0.0030 Internat_Tables_Vol_IV_Table_2.3.1
O Oxygen 0 28 0.0080 0.0060 Internat_Tables_Vol_IV_Table_2.3.1
Fe Iron 0 4 0.3010 0.8450 Internat_Tables_Vol_IV_Table_2.3.1

loop_
_diffrn_attenuator_code
_diffrn_attenuator_scale
? ?

loop_
_geom_angle_atom_site_label_1
_geom_angle_atom_site_label_2
_geom_angle_atom_site_label_3
_geom_angle
_geom_angle_site_symmetry_1
_geom_angle_site_symmetry_2
_geom_angle_site_symmetry_3
_geom_angle_publ_flag
N9 Fe1 N10 81.3(2) . . . .
N6 Fe1 N10 94.9(2) . . . .
N6 Fe1 N9 174.4(2) . . . .
N5 Fe1 N10 91.5(2) . . . .
N5 Fe1 N9 94.3(2) . . . .
N5 Fe1 N6 81.6(2) . . . .
N2 Fe1 N10 93.4(2) . . . .
N2 Fe1 N9 89.8(2) . . . .
N2 Fe1 N6 94.6(2) . . . .
N2 Fe1 N5 174.0(2) . . . .
N1 Fe1 N10 174.1(2) . . . .
N1 Fe1 N9 95.7(2) . . . .
N1 Fe1 N6 88.5(1) . . . .
N1 Fe1 N5 93.8(2) . . . .
N1 Fe1 N2 81.4(2) . . . .
Fe1 N1 C4 115.2(3) . . . .
Fe1 N1 C1 128.1(3) . . . .
C1 N1 C4 116.6(4) . . . .
N1 C1 C2 120.7(4) . . . .
C1 C2 C3 118.1(5) . . . .
C2 C3 N3 122.4(5) . . . .
C3 N3 C4 115.7(4) . . . .
N1 C4 N3 126.5(4) . . . .
N3 C4 C5 118.8(4) . . . .
N1 C4 C5 114.7(4) . . . .
C4 C5 N2 114.0(4) . . . .
C4 C5 N4 119.4(4) . . . .
N4 C5 N2 126.6(5) . . . .
C5 N4 C6 115.9(5) . . . .
N4 C6 C7 122.6(5) . . . .
C6 C7 C8 118.4(5) . . . .
C7 C8 N2 120.5(5) . . . .
C5 N2 C8 116.0(4) . . . .
Fe1 N2 C8 129.4(3) . . . .
Fe1 N2 C5 114.6(3) . . . .
Fe1 N5 C12 115.1(3) . . . .
Fe1 N5 C9 128.8(3) . . . .
C9 N5 C12 116.1(4) . . . .
N5 C9 C10 120.9(4) . . . .
C9 C10 C11 118.1(5) . . . .
C10 C11 N7 122.4(5) . . . .
C11 N7 C12 116.1(4) . . . .
N5 C12 N7 126.3(5) . . . .
N7 C12 C13 119.9(4) . . . .
N5 C12 C13 113.8(4) . . . .
C12 C13 N6 114.1(4) . . . .
C12 C13 N8 119.5(4) . . . .
N8 C13 N6 126.4(5) . . . .
C13 N8 C14 116.2(4) . . . .
N8 C14 C15 122.6(5) . . . .
C14 C15 C16 117.7(5) . . . .
C15 C16 N6 121.0(4) . . . .
C13 N6 C16 116.1(4) . . . .
Fe1 N6 C16 128.7(3) . . . .
Fe1 N6 C13 115.1(3) . . . .
Fe1 N9 C20 115.5(3) . . . .
Fe1 N9 C17 128.5(3) . . . .
C17 N9 C20 115.9(4) . . . .
N9 C17 C18 121.0(4) . . . .
C17 C18 C19 118.2(5) . . . .
C18 C19 N11 121.6(5) . . . .
C19 N11 C20 116.1(5) . . . .
N9 C20 N11 127.1(5) . . . .
N11 C20 C21 119.1(4) . . . .
N9 C20 C21 113.7(4) . . . .
C20 C21 N10 114.0(4) . . . .
C20 C21 N12 120.4(4) . . . .
N12 C21 N10 125.6(4) . . . .
C21 N12 C22 116.6(4) . . . .
N12 C22 C23 121.9(5) . . . .
C22 C23 C24 118.6(5) . . . .
C23 C24 N10 120.5(4) . . . .
C21 N10 C24 116.8(4) . . . .
Fe1 N10 C24 127.9(3) . . . .
Fe1 N10 C21 115.2(3) . . . .
O9 Fe2 O10 79.2(1) . . . .
O6 Fe2 O10 85.9(2) . . . .
O6 Fe2 O9 93.4(1) . . . .
O5 Fe2 O10 161.3(2) . . . .
O5 Fe2 O9 87.3(2) . . . .
O5 Fe2 O6 82.1(2) . . . .
O2 Fe2 O10 97.0(2) . . . .
O2 Fe2 O9 169.9(1) . . . .
O2 Fe2 O6 95.6(2) . . . .
O2 Fe2 O5 98.4(2) . . . .
O1 Fe2 O10 90.6(2) . . . .
O1 Fe2 O9 89.4(1) . . . .
O1 Fe2 O6 175.0(2) . . . .
O1 Fe2 O5 102.1(2) . . . .
O1 Fe2 O2 81.2(1) . . . .
Fe2 O1 C25 115.4(4) . . . .
Fe2 O2 C26 116.3(3) . . . .
O1 C25 O4 125.2(6) . . . .
O1 C25 C26 114.1(4) . . . .
C26 C25 O4 120.7(5) . . . .
O2 C26 C25 112.8(4) . . . .
C25 C26 O3 121.4(5) . . . .
O2 C26 O3 125.7(5) . . . .
Fe2 O5 C27 114.5(4) . . . .
Fe2 O6 C28 115.3(3) . . . .
O5 C27 O8 124.0(5) . . . .
O5 C27 C28 113.1(4) . . . .
C28 C27 O8 122.8(5) . . . .
O6 C28 C27 114.9(5) . . . .
C27 C28 O7 119.4(5) . . . .
O6 C28 O7 125.6(5) . . . .
Fe2 O9 C29 113.0(3) . . . .
Fe2 O10 C29 113.2(4) . . 2_555 .
O9 C29 O10 126.1(5) . . 2_555 .
O9 C29 C29 113.2(4) . . 2_555 .
O10 C29 C29 116.9(5) 2_555 . 2_555 .

loop_
_geom_bond_atom_site_label_1
_geom_bond_atom_site_label_2
_geom_bond_distance
_geom_bond_site_symmetry_1
_geom_bond_site_symmetry_2
_geom_bond_publ_flag
Fe1 N1 1.983(3) . . .
Fe1 N2 1.995(4) . . .
Fe1 N5 1.978(4) . . .
Fe1 N6 1.971(4) . . .
Fe1 N9 1.976(5) . . .
Fe1 N10 1.967(3) . . .
N1 C1 1.348(5) . . .
N1 C4 1.344(6) . . .
C1 C2 1.383(6) . . .
C2 C3 1.364(8) . . .
C3 N3 1.350(6) . . .
N3 C4 1.325(5) . . .
C4 C5 1.480(5) . . .
C5 N4 1.320(7) . . .
C5 N2 1.360(6) . . .
N4 C6 1.334(5) . . .
C6 C7 1.360(8) . . .
C7 C8 1.386(8) . . .
C8 N2 1.344(5) . . .
N5 C9 1.355(6) . . .
N5 C12 1.357(7) . . .
C9 C10 1.372(7) . . .
C10 C11 1.371(9) . . .
C11 N7 1.343(8) . . .
N7 C12 1.317(6) . . .
C12 C13 1.480(7) . . .
C13 N8 1.325(7) . . .
C13 N6 1.356(6) . . .
N8 C14 1.327(7) . . .
C14 C15 1.381(8) . . .
C15 C16 1.378(8) . . .
C16 N6 1.350(6) . . .
N9 C17 1.351(6) . . .
N9 C20 1.351(5) . . .
C17 C18 1.377(9) . . .
C18 C19 1.381(7) . . .
C19 N11 1.351(7) . . .
N11 C20 1.313(8) . . .
C20 C21 1.470(7) . . .
C21 N12 1.329(5) . . .
C21 N10 1.361(7) . . .
N12 C22 1.344(7) . . .
C22 C23 1.372(9) . . .
C23 C24 1.383(6) . . .
C24 N10 1.348(6) . . .
Fe2 O1 1.991(4) . . .
Fe2 O2 1.967(3) . . .
Fe2 O5 1.971(4) . . .
Fe2 O6 1.979(4) . . .
Fe2 O9 2.099(3) . . .
Fe2 O10 2.085(4) . . .
O1 C25 1.274(7) . . .
O2 C26 1.289(7) . . .
C25 C26 1.555(7) . . .
C25 O4 1.221(8) . . .
C26 O3 1.211(6) . . .
O5 C27 1.310(7) . . .
O6 C28 1.260(7) . . .
C27 C28 1.548(9) . . .
C27 O8 1.219(8) . . .
C28 O7 1.229(7) . . .
O9 C29 1.252(6) . . .
O10 C29 1.255(5) . 2_555 .
C29 C29 1.531(2) . 2_555 .
